data_7212650
loop_
_publ_author_name
'Huang, Yong-Qing'
'Shen, Zhong-Liang'
'Zhou, Xia-Ying'
'Okamura, Taka-aki'
'Su, Zhi'
'Fan, Jian'
'Sun, Wei-Yin'
'Yu, Jin-Quan'
'Ueyama, Norikazu'

_publ_section_title
;
 Metal--organic frameworks with oxazoline-containing tripodal ligand:
 structure changes via reaction medium and metal-to-ligand ratio
;
_journal_issue 12
_journal_name_full CrystEngComm
_journal_page_first 4328
_journal_paper_doi 10.1039/c002874f
_journal_volume 12
_journal_year 2010
_chemical_formula_moiety 'C30 H32 Cl2 Cu2 N6 O15'
_chemical_formula_sum 'C30 H32 Cl2 Cu2 N6 O15'
_chemical_formula_weight 914.60
_chemical_name_systematic
;
?
;
_space_group_IT_number 2
_symmetry_cell_setting triclinic
_symmetry_space_group_name_Hall '-P 1'
_symmetry_space_group_name_H-M 'P -1'
_atom_sites_solution_hydrogens geom
_atom_sites_solution_primary direct
_atom_sites_solution_secondary difmap
_audit_creation_method SHELXL-97
_cell_angle_alpha 76.2060(10)
_cell_angle_beta 74.4060(10)
_cell_angle_gamma 64.9360(10)
_cell_formula_units_Z 4
_cell_length_a 13.9131(8)
_cell_length_b 14.4528(9)
_cell_length_c 20.5450(10)
_cell_measurement_temperature 293(2)
_cell_volume 3567.6(4)
_computing_cell_refinement 'SAINT (Bruker 2000)'
_computing_data_collection 'SMART (Bruker 2000)'
_computing_data_reduction 'SAINT (Bruker 2000)'
_computing_structure_refinement 'SHELXL-97 (Sheldrick, 1997)'
_computing_structure_solution 'SHELXS-97 (Sheldrick, 1990)'
_diffrn_ambient_temperature 293(2)
_diffrn_measured_fraction_theta_full 0.980
_diffrn_measured_fraction_theta_max 0.980
_diffrn_measurement_device_type 'Bruker Smart Apex CCD'
_diffrn_measurement_method '\w and \f scans'
_diffrn_radiation_monochromator graphite
_diffrn_radiation_source 'fine-focus sealed tube'
_diffrn_radiation_type MoK\a
_diffrn_radiation_wavelength 0.71073
_diffrn_reflns_av_R_equivalents 0.0260
_diffrn_reflns_av_sigmaI/netI 0.0613
_diffrn_reflns_limit_h_max 16
_diffrn_reflns_limit_h_min -10
_diffrn_reflns_limit_k_max 17
_diffrn_reflns_limit_k_min -9
_diffrn_reflns_limit_l_max 23
_diffrn_reflns_limit_l_min -24
_diffrn_reflns_number 17843
_diffrn_reflns_theta_full 25.00
_diffrn_reflns_theta_max 25.00
_diffrn_reflns_theta_min 1.76
_exptl_absorpt_coefficient_mu 1.422
_exptl_absorpt_correction_T_max 0.8044
_exptl_absorpt_correction_T_min 0.7640
_exptl_absorpt_correction_type multi-scan
_exptl_absorpt_process_details 'Sadabs (Bruker 2000)'
_exptl_crystal_colour 'light yellow'
_exptl_crystal_density_diffrn 1.703
_exptl_crystal_density_method 'not measured'
_exptl_crystal_description block
_exptl_crystal_F_000 1864
_exptl_crystal_size_max 0.20
_exptl_crystal_size_mid 0.17
_exptl_crystal_size_min 0.16
_refine_diff_density_max 0.798
_refine_diff_density_min -0.749
_refine_diff_density_rms 0.094
_refine_ls_extinction_method none
_refine_ls_goodness_of_fit_ref 1.026
_refine_ls_hydrogen_treatment constr
_refine_ls_matrix_type full
_refine_ls_number_parameters 1070
_refine_ls_number_reflns 12317
_refine_ls_number_restraints 161
_refine_ls_restrained_S_all 1.030
_refine_ls_R_factor_all 0.0911
_refine_ls_R_factor_gt 0.0620
_refine_ls_shift/su_max 0.002
_refine_ls_shift/su_mean 0.000
_refine_ls_structure_factor_coef Fsqd
_refine_ls_weighting_details 'calc w=1/[\s^2^(Fo^2^)+(0.1004P)^2^+2.9481P] where P=(Fo^2^+2Fc^2^)/3'
_refine_ls_weighting_scheme calc
_refine_ls_wR_factor_gt 0.1626
_refine_ls_wR_factor_ref 0.1835
_reflns_number_gt 8458
_reflns_number_total 12317
_reflns_threshold_expression >2sigma(I)
_cod_data_source_file c002874f.txt
_cod_data_source_block 1
_cod_depositor_comments
;
The following automatic conversions were performed:

'_refine_ls_hydrogen_treatment' value 'CONSTR' changed to 'constr'
according to /home/saulius/struct/CIF-dictionaries/cif_core.dic
dictionary named 'cif_core.dic' version 2.4.2 from 2011-04-26.

Automatic conversion script
Id: cif_fix_values 1891 2012-01-12 08:04:46Z andrius 
;
_cod_original_cell_volume 3567.6(3)
_cod_database_code 7212650

loop_
_symmetry_equiv_pos_as_xyz
'x, y, z'
'-x, -y, -z'

loop_
_atom_site_label
_atom_site_type_symbol
_atom_site_fract_x
_atom_site_fract_y
_atom_site_fract_z
_atom_site_U_iso_or_equiv
_atom_site_adp_type
_atom_site_occupancy
_atom_site_symmetry_multiplicity
_atom_site_calc_flag
_atom_site_refinement_flags
_atom_site_disorder_assembly
_atom_site_disorder_group
Cu1 Cu 0.82169(5) 0.83010(5) 1.10174(3) 0.04313(19) Uani 1 1 d . . .
Cu2 Cu 1.18420(6) 0.61040(5) 1.05761(4) 0.0514(2) Uani 1 1 d . . .
Cu3 Cu 0.31111(5) 0.13198(6) 0.35892(3) 0.0483(2) Uani 1 1 d . . .
Cu4 Cu 0.28788(6) -0.23722(6) 0.49814(4) 0.0602(2) Uani 1 1 d . . .
Cl1 Cl 0.47544(15) 0.24228(19) 0.04000(10) 0.0840(6) Uani 1 1 d . . .
Cl2 Cl 0.46331(15) 0.39895(16) 0.29392(13) 0.0914(6) Uani 1 1 d D . .
O1 O 1.2341(3) 0.8805(3) 1.0513(2) 0.0540(10) Uani 1 1 d . . .
O1W O 1.4005(7) 0.5111(7) 1.0531(5) 0.164(3) Uani 1 1 d . . .
O2 O 1.0688(4) 1.0748(4) 0.76910(18) 0.0642(12) Uani 1 1 d . . .
O2W O 0.3600(11) -0.4214(10) 0.5759(7) 0.239(5) Uani 1 1 d . . .
O3 O 0.8185(3) 0.9179(3) 0.89487(17) 0.0479(9) Uani 1 1 d . . .
O4 O 1.1591(3) 0.6682(3) 0.85267(18) 0.0534(10) Uani 1 1 d . . .
O5 O 0.8422(4) 0.6358(3) 0.80036(19) 0.0631(12) Uani 1 1 d . . .
O6 O 0.7476(3) 0.5725(3) 1.1176(2) 0.0592(11) Uani 1 1 d . . .
O7 O 0.1962(3) 0.2196(3) 0.55353(19) 0.0545(10) Uani 1 1 d . . .
O8 O 0.6032(3) -0.2580(4) 0.4779(3) 0.0770(13) Uani 1 1 d . . .
O9 O 0.3726(3) -0.0342(4) 0.7424(2) 0.0804(15) Uani 1 1 d . . .
O10 O -0.1264(4) 0.2935(4) 0.6186(3) 0.0853(16) Uani 1 1 d . . .
O11 O 0.1498(3) -0.0590(3) 0.65737(18) 0.0571(10) Uani 1 1 d . . .
O12 O 0.0282(3) 0.1261(4) 0.32981(18) 0.0620(11) Uani 1 1 d . . .
O13 O 0.3841(5) 0.2836(5) 0.0906(3) 0.112(2) Uani 1 1 d . A .
O14 O 0.5656(5) 0.2551(7) 0.0448(4) 0.144(3) Uani 1 1 d . A .
O15 O 0.4465(6) 0.2763(8) -0.0246(3) 0.115(5) Uani 0.782(18) 1 d P A 1
O15' O 0.455(3) 0.329(2) 0.028(4) 0.23(4) Uani 0.218(18) 1 d P A 2
O16 O 0.5045(6) 0.1328(5) 0.0526(4) 0.138(3) Uani 1 1 d . A .
O17 O 0.3617(17) 0.401(3) 0.3159(13) 0.140(11) Uani 0.51(3) 1 d P B 1
O18 O 0.486(2) 0.4034(18) 0.3575(13) 0.186(17) Uani 0.51(3) 1 d PD B 1
O17' O 0.379(3) 0.390(2) 0.341(2) 0.199(18) Uani 0.49(3) 1 d P B 2
O18' O 0.5357(14) 0.4366(14) 0.2958(13) 0.133(8) Uani 0.49(3) 1 d P B 2
O19 O 0.5321(5) 0.3040(5) 0.2706(3) 0.112(2) Uani 1 1 d . B .
O20 O 0.4330(9) 0.4776(8) 0.2432(6) 0.214(5) Uani 1 1 d . B .
Cl3 Cl 0.1032(2) 0.5350(2) 0.6610(2) 0.1423(12) Uani 0.599(19) 1 d PDU C 1
O21 O 0.0481(14) 0.6393(7) 0.6711(10) 0.164(10) Uani 0.599(19) 1 d PDU C 1
O22 O 0.2159(6) 0.5050(11) 0.6560(6) 0.133(6) Uani 0.599(19) 1 d PDU C 1
O23 O 0.0684(11) 0.4720(12) 0.7196(10) 0.246(16) Uani 0.599(19) 1 d PDU C 1
O24 O 0.0806(18) 0.5248(19) 0.5997(10) 0.34(2) Uani 0.599(19) 1 d PDU C 1
Cl3' Cl 0.1032(2) 0.5350(2) 0.6610(2) 0.1423(12) Uani 0.401(19) 1 d PDU C 2
O21' O 0.0064(11) 0.6242(10) 0.6652(13) 0.107(8) Uani 0.401(19) 1 d PDU C 2
O22' O 0.164(3) 0.533(3) 0.7074(18) 0.42(4) Uani 0.401(19) 1 d PDU C 2
O23' O 0.094(2) 0.4402(12) 0.6649(10) 0.179(13) Uani 0.401(19) 1 d PDU C 2
O24' O 0.161(3) 0.5537(15) 0.5913(10) 0.34(3) Uani 0.401(19) 1 d PDU C 2
Cl4 Cl 0.3954(5) 0.8425(3) 0.2743(3) 0.212(3) Uani 0.540(17) 1 d PDU D 1
O25 O 0.3860(16) 0.9058(11) 0.2104(5) 0.119(6) Uani 0.540(17) 1 d PDU D 1
O26 O 0.432(2) 0.7363(9) 0.2643(13) 0.35(3) Uani 0.540(17) 1 d PDU D 1
O27 O 0.4791(9) 0.8500(9) 0.3010(6) 0.130(7) Uani 0.540(17) 1 d PDU D 1
O28 O 0.2962(11) 0.8699(12) 0.3221(8) 0.192 Uani 0.54 1 d PDU D 1
Cl4' Cl 0.3954(5) 0.8425(3) 0.2743(3) 0.212(3) Uani 0.460(17) 1 d PDU D 2
O25' O 0.4381(17) 0.8926(18) 0.2126(8) 0.186(15) Uani 0.460(17) 1 d PDU D 2
O26' O 0.4629(14) 0.7356(7) 0.2851(10) 0.137(8) Uani 0.460(17) 1 d PDU D 2
O27' O 0.3864(14) 0.8900(8) 0.3311(6) 0.109 Uani 0.46 1 d PDU D 2
O28' O 0.2840(10) 0.8583(14) 0.2745(9) 0.243(19) Uani 0.460(17) 1 d PDU D 2
N1 N 1.1959(4) 0.7391(4) 1.0769(2) 0.0562(13) Uani 1 1 d . . .
N2 N 1.1414(4) 1.1330(3) 0.8265(2) 0.0445(10) Uani 1 1 d . . .
N3 N 0.7985(3) 0.8795(3) 1.0084(2) 0.0380(9) Uani 1 1 d . . .
N4 N 1.1907(3) 0.6286(3) 0.9594(2) 0.0426(10) Uani 1 1 d . . .
N5 N 0.8271(4) 0.4932(3) 0.8646(2) 0.0486(11) Uani 1 1 d . . .
N6 N 0.7880(4) 0.7002(4) 1.1305(2) 0.0513(12) Uani 1 1 d . . .
N7 N 0.2536(3) 0.1909(3) 0.4448(2) 0.0450(10) Uani 1 1 d . . .
N8 N 0.4451(4) -0.2560(4) 0.4715(3) 0.0607(13) Uani 1 1 d . . .
N9 N 0.5507(4) -0.1033(4) 0.7041(2) 0.0540(12) Uani 1 1 d . . .
N10 N -0.2358(4) 0.2934(4) 0.5566(2) 0.0540(12) Uani 1 1 d . . .
N11 N 0.2206(4) -0.1672(4) 0.5800(2) 0.0499(11) Uani 1 1 d . . .
N12 N 0.1920(3) 0.1190(3) 0.3280(2) 0.0427(10) Uani 1 1 d . . .
C1 C 1.1205(4) 0.8747(4) 0.9850(2) 0.0371(11) Uani 1 1 d . . .
C2 C 1.1478(4) 0.9425(4) 0.9307(2) 0.0387(11) Uani 1 1 d . . .
H2A H 1.2083 0.9567 0.9275 0.046 Uiso 1 1 calc R . .
C3 C 1.0839(4) 0.9892(4) 0.8811(2) 0.0390(11) Uani 1 1 d . . .
C4 C 0.9945(4) 0.9668(4) 0.8861(2) 0.0402(12) Uani 1 1 d . . .
H4A H 0.9545 0.9950 0.8514 0.048 Uiso 1 1 calc R . .
C5 C 0.9637(4) 0.9030(4) 0.9420(2) 0.0360(11) Uani 1 1 d . . .
C6 C 1.0273(4) 0.8574(4) 0.9915(2) 0.0382(11) Uani 1 1 d . . .
H6A H 1.0073 0.8148 1.0295 0.046 Uiso 1 1 calc R . .
C7 C 1.1853(4) 0.8248(4) 1.0398(3) 0.0427(12) Uani 1 1 d . . .
C8 C 1.2639(7) 0.7257(6) 1.1250(4) 0.082(2) Uani 1 1 d . . .
H8A H 1.3295 0.6642 1.1196 0.099 Uiso 1 1 calc R . .
H8B H 1.2251 0.7200 1.1718 0.099 Uiso 1 1 calc R . .
C9 C 1.2895(5) 0.8198(5) 1.1076(3) 0.0635(17) Uani 1 1 d . . .
H9A H 1.2629 0.8575 1.1463 0.076 Uiso 1 1 calc R . .
H9B H 1.3669 0.8020 1.0937 0.076 Uiso 1 1 calc R . .
C10 C 1.1027(4) 1.0685(4) 0.8255(2) 0.0419(12) Uani 1 1 d . . .
C11 C 1.1433(6) 1.1973(5) 0.7577(3) 0.0661(18) Uani 1 1 d . . .
H11A H 1.2169 1.1844 0.7333 0.079 Uiso 1 1 calc R . .
H11B H 1.1059 1.2702 0.7615 0.079 Uiso 1 1 calc R . .
C12 C 1.0850(7) 1.1624(6) 0.7222(3) 0.076(2) Uani 1 1 d . . .
H12A H 1.0163 1.2170 0.7148 0.091 Uiso 1 1 calc R . .
H12B H 1.1284 1.1417 0.6786 0.091 Uiso 1 1 calc R . .
C13 C 0.8578(4) 0.8970(4) 0.9517(3) 0.0378(11) Uani 1 1 d . . .
C14 C 0.6946(4) 0.8939(5) 0.9935(3) 0.0483(13) Uani 1 1 d . . .
H14A H 0.6364 0.9538 1.0116 0.058 Uiso 1 1 calc R . .
H14B H 0.6770 0.8336 1.0127 0.058 Uiso 1 1 calc R . .
C15 C 0.7135(5) 0.9094(5) 0.9165(3) 0.0598(16) Uani 1 1 d . . .
H15A H 0.7147 0.8511 0.9002 0.072 Uiso 1 1 calc R . .
H15B H 0.6575 0.9717 0.8996 0.072 Uiso 1 1 calc R . .
C16 C 1.0205(4) 0.6352(4) 0.9397(2) 0.0369(11) Uani 1 1 d . . .
C17 C 0.9809(4) 0.6170(4) 0.8907(3) 0.0387(11) Uani 1 1 d . . .
H17A H 1.0171 0.6178 0.8455 0.046 Uiso 1 1 calc R . .
C18 C 0.8875(4) 0.5977(4) 0.9098(2) 0.0392(11) Uani 1 1 d . . .
C19 C 0.8299(4) 0.6006(4) 0.9760(3) 0.0391(11) Uani 1 1 d . . .
H19A H 0.7670 0.5875 0.9882 0.047 Uiso 1 1 calc R . .
C20 C 0.8672(4) 0.6237(4) 1.0246(2) 0.0371(11) Uani 1 1 d . . .
C21 C 0.9637(4) 0.6386(4) 1.0063(2) 0.0391(11) Uani 1 1 d . . .
H21A H 0.9903 0.6510 1.0389 0.047 Uiso 1 1 calc R . .
C22 C 1.1272(4) 0.6439(4) 0.9199(3) 0.0404(12) Uani 1 1 d . . .
C23 C 1.2917(5) 0.6344(5) 0.9151(3) 0.0566(15) Uani 1 1 d . . .
H23A H 1.3505 0.5671 0.9167 0.068 Uiso 1 1 calc R . .
H23B H 1.3119 0.6824 0.9287 0.068 Uiso 1 1 calc R . .
C24 C 1.2645(5) 0.6719(6) 0.8445(3) 0.0720(19) Uani 1 1 d . . .
H24A H 1.2615 0.7417 0.8287 0.086 Uiso 1 1 calc R . .
H24B H 1.3178 0.6273 0.8122 0.086 Uiso 1 1 calc R . .
C25 C 0.8502(4) 0.5713(4) 0.8583(3) 0.0424(12) Uani 1 1 d . . .
C26 C 0.7960(7) 0.4978(6) 0.8000(3) 0.076(2) Uani 1 1 d . . .
H26A H 0.7241 0.4976 0.8085 0.092 Uiso 1 1 calc R . .
H26B H 0.8467 0.4399 0.7765 0.092 Uiso 1 1 calc R . .
C27 C 0.7992(7) 0.5990(6) 0.7585(3) 0.081(2) Uani 1 1 d . . .
H27A H 0.8462 0.5881 0.7142 0.097 Uiso 1 1 calc R . .
H27B H 0.7274 0.6476 0.7519 0.097 Uiso 1 1 calc R . .
C28 C 0.8010(4) 0.6352(4) 1.0939(3) 0.0422(12) Uani 1 1 d . . .
C29 C 0.7126(6) 0.6846(6) 1.1942(3) 0.074(2) Uani 1 1 d . . .
H29A H 0.6499 0.7479 1.2016 0.089 Uiso 1 1 calc R . .
H29B H 0.7479 0.6613 1.2333 0.089 Uiso 1 1 calc R . .
C30 C 0.6811(7) 0.6035(7) 1.1830(4) 0.091(3) Uani 1 1 d . . .
H30A H 0.6958 0.5453 1.2193 0.110 Uiso 1 1 calc R . .
H30B H 0.6049 0.6312 1.1812 0.110 Uiso 1 1 calc R . .
C31 C 0.3315(4) 0.0536(4) 0.5349(3) 0.0418(12) Uani 1 1 d . . .
C32 C 0.3778(4) -0.0290(4) 0.4985(3) 0.0456(13) Uani 1 1 d . . .
H32A H 0.3616 -0.0212 0.4559 0.055 Uiso 1 1 calc R . .
C33 C 0.4488(4) -0.1242(4) 0.5254(3) 0.0461(13) Uani 1 1 d . . .
C34 C 0.4757(4) -0.1336(5) 0.5877(3) 0.0503(14) Uani 1 1 d . . .
H34A H 0.5255 -0.1957 0.6050 0.060 Uiso 1 1 calc R . .
C35 C 0.4292(4) -0.0512(5) 0.6241(3) 0.0480(14) Uani 1 1 d . . .
C36 C 0.3560(4) 0.0417(4) 0.5987(3) 0.0463(13) Uani 1 1 d . . .
H36A H 0.3231 0.0963 0.6240 0.056 Uiso 1 1 calc R . .
C37 C 0.2600(4) 0.1557(4) 0.5074(3) 0.0432(12) Uani 1 1 d . . .
C38 C 0.1777(5) 0.2996(5) 0.4414(3) 0.0573(15) Uani 1 1 d . . .
H38A H 0.1193 0.3114 0.4192 0.069 Uiso 1 1 calc R . .
H38B H 0.2144 0.3453 0.4168 0.069 Uiso 1 1 calc R . .
C39 C 0.1354(5) 0.3159(5) 0.5159(3) 0.0620(16) Uani 1 1 d . . .
H39A H 0.1478 0.3728 0.5244 0.074 Uiso 1 1 calc R . .
H39B H 0.0586 0.3303 0.5285 0.074 Uiso 1 1 calc R . .
C40 C 0.4949(4) -0.2137(5) 0.4899(3) 0.0505(14) Uani 1 1 d . . .
C41 C 0.5270(5) -0.3453(6) 0.4393(4) 0.082(2) Uani 1 1 d . . .
H41A H 0.5226 -0.3374 0.3919 0.098 Uiso 1 1 calc R . .
H41B H 0.5185 -0.4087 0.4631 0.098 Uiso 1 1 calc R . .
C42 C 0.6323(6) -0.3452(7) 0.4453(5) 0.095(3) Uani 1 1 d . . .
H42A H 0.6717 -0.4083 0.4725 0.114 Uiso 1 1 calc R . .
H42B H 0.6771 -0.3390 0.4006 0.114 Uiso 1 1 calc R . .
C43 C 0.4566(5) -0.0643(5) 0.6910(3) 0.0541(15) Uani 1 1 d . . .
C44 C 0.5377(5) -0.1071(7) 0.7788(3) 0.077(2) Uani 1 1 d . . .
H44A H 0.5663 -0.1778 0.8010 0.092 Uiso 1 1 calc R . .
H44B H 0.5743 -0.0689 0.7880 0.092 Uiso 1 1 calc R . .
C45 C 0.4192(5) -0.0584(7) 0.8025(3) 0.078 Uani 1 1 d . . .
H45A H 0.3933 -0.1056 0.8372 0.093 Uiso 1 1 calc R . .
H45B H 0.4006 0.0038 0.8214 0.093 Uiso 1 1 calc R . .
C46 C -0.0466(4) 0.1748(4) 0.5385(3) 0.0427(12) Uani 1 1 d . . .
C47 C 0.0149(4) 0.0917(4) 0.5784(3) 0.0446(13) Uani 1 1 d . . .
H47A H -0.0024 0.0887 0.6256 0.053 Uiso 1 1 calc R . .
C48 C 0.1029(4) 0.0119(4) 0.5487(3) 0.0400(12) Uani 1 1 d . . .
C49 C 0.1305(4) 0.0190(4) 0.4778(2) 0.0390(11) Uani 1 1 d . . .
H49A H 0.1889 -0.0338 0.4573 0.047 Uiso 1 1 calc R . .
C50 C 0.0703(4) 0.1055(4) 0.4382(2) 0.0385(11) Uani 1 1 d . . .
C51 C -0.0195(4) 0.1818(4) 0.4678(3) 0.0429(12) Uani 1 1 d . . .
H51A H -0.0616 0.2376 0.4407 0.051 Uiso 1 1 calc R . .
C52 C -0.1422(5) 0.2561(5) 0.5707(3) 0.0524(14) Uani 1 1 d . . .
C53 C -0.3029(6) 0.3761(6) 0.5979(4) 0.081(2) Uani 1 1 d . . .
H53A H -0.3674 0.3654 0.6244 0.098 Uiso 1 1 calc R . .
H53B H -0.3241 0.4426 0.5692 0.098 Uiso 1 1 calc R . .
C54 C -0.2311(5) 0.3704(6) 0.6446(4) 0.080 Uani 1 1 d . . .
H54A H -0.2265 0.4366 0.6411 0.096 Uiso 1 1 calc R . .
H54B H -0.2580 0.3483 0.6918 0.096 Uiso 1 1 calc R . .
C55 C 0.1629(4) -0.0779(4) 0.5934(3) 0.0432(12) Uani 1 1 d . . .
C56 C 0.2094(5) -0.1551(6) 0.6951(3) 0.069(2) Uani 1 1 d . . .
H56A H 0.1621 -0.1760 0.7344 0.083 Uiso 1 1 calc R . .
H56B H 0.2664 -0.1496 0.7106 0.083 Uiso 1 1 calc R . .
C57 C 0.2551(6) -0.2297(6) 0.6451(4) 0.075(2) Uani 1 1 d . . .
H57A H 0.2268 -0.2838 0.6604 0.090 Uiso 1 1 calc R . .
H57B H 0.3333 -0.2611 0.6390 0.090 Uiso 1 1 calc R . .
C58 C 0.1031(4) 0.1168(4) 0.3624(3) 0.0414(12) Uani 1 1 d . . .
C59 C 0.1877(5) 0.1258(5) 0.2558(3) 0.0505(14) Uani 1 1 d . . .
H59A H 0.2367 0.0620 0.2380 0.061 Uiso 1 1 calc R . .
H59B H 0.2063 0.1823 0.2277 0.061 Uiso 1 1 calc R . .
C60 C 0.0722(5) 0.1444(7) 0.2576(3) 0.084(2) Uani 1 1 d . . .
H60A H 0.0336 0.2147 0.2380 0.101 Uiso 1 1 calc R . .
H60B H 0.0684 0.0971 0.2328 0.101 Uiso 1 1 calc R . .

loop_
_atom_site_aniso_label
_atom_site_aniso_U_11
_atom_site_aniso_U_22
_atom_site_aniso_U_33
_atom_site_aniso_U_23
_atom_site_aniso_U_13
_atom_site_aniso_U_12
Cu1 0.0538(4) 0.0483(4) 0.0361(3) -0.0067(3) -0.0062(3) -0.0290(3)
Cu2 0.0671(5) 0.0485(4) 0.0517(4) 0.0060(3) -0.0261(3) -0.0326(4)
Cu3 0.0439(4) 0.0615(5) 0.0407(4) 0.0002(3) -0.0092(3) -0.0247(3)
Cu4 0.0496(4) 0.0564(5) 0.0804(5) -0.0092(4) -0.0222(4) -0.0203(4)
Cl1 0.0692(12) 0.1057(17) 0.0789(12) 0.0015(11) -0.0223(10) -0.0381(11)
Cl2 0.0584(11) 0.0657(12) 0.138(2) -0.0035(12) -0.0228(12) -0.0155(9)
O1 0.061(2) 0.044(2) 0.073(3) -0.0061(19) -0.027(2) -0.0274(19)
O1W 0.139(6) 0.165(8) 0.186(8) -0.042(6) 0.006(6) -0.070(6)
O2 0.101(3) 0.093(3) 0.033(2) 0.001(2) -0.016(2) -0.074(3)
O2W 0.264(13) 0.213(12) 0.250(13) -0.066(10) -0.049(10) -0.082(10)
O3 0.056(2) 0.067(2) 0.0352(19) -0.0040(17) -0.0118(16) -0.037(2)
O4 0.059(2) 0.069(3) 0.043(2) 0.0011(19) -0.0117(18) -0.038(2)
O5 0.102(3) 0.066(3) 0.046(2) 0.014(2) -0.033(2) -0.056(3)
O6 0.077(3) 0.064(3) 0.053(2) -0.011(2) 0.003(2) -0.050(2)
O7 0.051(2) 0.065(3) 0.045(2) -0.007(2) -0.0079(18) -0.022(2)
O8 0.042(2) 0.085(3) 0.111(4) -0.038(3) -0.008(2) -0.024(2)
O9 0.042(2) 0.141(5) 0.044(2) -0.011(3) -0.0046(18) -0.024(3)
O10 0.062(3) 0.105(4) 0.102(4) -0.064(3) -0.026(3) -0.014(3)
O11 0.067(3) 0.077(3) 0.037(2) 0.0064(19) -0.0230(18) -0.037(2)
O12 0.057(2) 0.108(3) 0.038(2) 0.001(2) -0.0167(18) -0.048(2)
O13 0.081(4) 0.122(5) 0.091(4) -0.009(4) -0.014(3) -0.006(4)
O14 0.098(5) 0.191(7) 0.197(7) -0.076(6) -0.016(5) -0.088(5)
O15 0.103(6) 0.168(10) 0.057(4) 0.020(5) -0.029(4) -0.047(5)
O15' 0.09(2) 0.07(2) 0.59(11) -0.13(4) -0.08(4) -0.022(18)
O16 0.154(6) 0.089(5) 0.178(7) -0.020(5) -0.040(5) -0.047(5)
O17 0.055(9) 0.23(3) 0.150(18) -0.093(17) -0.025(11) -0.030(11)
O18 0.16(2) 0.172(18) 0.21(3) -0.132(19) -0.15(2) 0.065(15)
O17' 0.16(3) 0.102(14) 0.23(3) -0.024(17) 0.12(2) -0.047(16)
O18' 0.138(13) 0.159(15) 0.141(18) -0.054(12) -0.028(11) -0.076(12)
O19 0.099(4) 0.091(4) 0.131(5) -0.028(4) 0.015(4) -0.039(4)
O20 0.189(9) 0.168(9) 0.256(12) 0.061(9) -0.089(9) -0.062(7)
Cl3 0.098(2) 0.089(2) 0.215(4) -0.023(2) -0.026(2) -0.0153(16)
O21 0.123(13) 0.121(12) 0.191(18) -0.032(11) 0.060(13) -0.043(10)
O22 0.106(9) 0.154(13) 0.100(10) -0.015(9) -0.015(7) -0.018(8)
O23 0.134(13) 0.095(11) 0.45(4) 0.107(18) -0.080(18) -0.047(10)
O24 0.29(3) 0.25(3) 0.54(5) -0.16(3) -0.28(3) 0.01(2)
Cl3' 0.098(2) 0.089(2) 0.215(4) -0.023(2) -0.026(2) -0.0153(16)
O21' 0.083(12) 0.066(10) 0.152(17) 0.012(10) -0.019(12) -0.025(9)
O22' 0.33(5) 0.51(8) 0.41(7) 0.23(6) -0.19(5) -0.21(5)
O23' 0.35(4) 0.120(18) 0.082(13) 0.010(11) -0.016(16) -0.14(2)
O24' 0.44(5) 0.072(14) 0.27(4) -0.014(19) 0.22(4) -0.04(2)
Cl4 0.253(6) 0.093(3) 0.184(5) 0.021(3) 0.001(5) -0.014(4)
O25 0.167(17) 0.081(9) 0.100(10) 0.027(7) -0.049(9) -0.048(10)
O26 0.29(3) 0.094(18) 0.35(4) 0.09(2) 0.11(3) 0.044(18)
O27 0.151(13) 0.079(9) 0.076(8) -0.010(6) -0.012(8) 0.029(8)
O28 0.147 0.152 0.154 -0.053 0.096 0.001
Cl4' 0.253(6) 0.093(3) 0.184(5) 0.021(3) 0.001(5) -0.014(4)
O25' 0.127(18) 0.17(2) 0.17(2) 0.091(16) -0.012(13) -0.042(14)
O26' 0.148(15) 0.046(10) 0.145(15) -0.009(9) 0.053(12) -0.019(10)
O27' 0.199 0.061 0.101 -0.006 -0.107 -0.037
O28' 0.46(5) 0.100(14) 0.066(11) -0.027(10) 0.002(18) -0.04(2)
N1 0.081(3) 0.048(3) 0.059(3) 0.003(2) -0.032(3) -0.038(3)
N2 0.062(3) 0.048(3) 0.031(2) -0.0016(19) -0.0039(19) -0.033(2)
N3 0.042(2) 0.041(2) 0.037(2) -0.0019(18) -0.0084(18) -0.024(2)
N4 0.045(2) 0.038(2) 0.052(3) -0.004(2) -0.014(2) -0.021(2)
N5 0.068(3) 0.049(3) 0.046(3) 0.004(2) -0.028(2) -0.035(2)
N6 0.080(3) 0.051(3) 0.038(2) -0.005(2) -0.004(2) -0.044(3)
N7 0.045(2) 0.055(3) 0.042(3) 0.000(2) -0.0105(19) -0.028(2)
N8 0.045(3) 0.072(3) 0.070(3) -0.018(3) -0.010(2) -0.024(3)
N9 0.042(3) 0.079(3) 0.041(3) 0.000(2) -0.010(2) -0.026(2)
N10 0.046(3) 0.058(3) 0.058(3) -0.014(2) -0.009(2) -0.018(2)
N11 0.047(3) 0.057(3) 0.052(3) 0.008(2) -0.023(2) -0.026(2)
N12 0.045(2) 0.054(3) 0.031(2) -0.0031(19) -0.0062(18) -0.023(2)
C1 0.042(3) 0.032(3) 0.042(3) -0.015(2) -0.004(2) -0.015(2)
C2 0.046(3) 0.038(3) 0.040(3) -0.013(2) -0.003(2) -0.023(2)
C3 0.049(3) 0.036(3) 0.038(3) -0.012(2) 0.001(2) -0.024(2)
C4 0.045(3) 0.047(3) 0.037(3) -0.011(2) -0.005(2) -0.025(2)
C5 0.045(3) 0.037(3) 0.032(3) -0.008(2) -0.004(2) -0.022(2)
C6 0.048(3) 0.032(3) 0.038(3) -0.006(2) -0.004(2) -0.020(2)
C7 0.049(3) 0.039(3) 0.048(3) -0.008(2) -0.012(2) -0.021(2)
C8 0.129(6) 0.072(5) 0.079(5) 0.019(4) -0.067(5) -0.058(5)
C9 0.072(4) 0.059(4) 0.075(4) 0.004(3) -0.036(3) -0.033(3)
C10 0.048(3) 0.054(3) 0.032(3) -0.013(2) -0.001(2) -0.029(3)
C11 0.099(5) 0.079(4) 0.046(3) 0.011(3) -0.024(3) -0.062(4)
C12 0.112(6) 0.106(6) 0.041(3) 0.015(3) -0.023(3) -0.079(5)
C13 0.045(3) 0.032(3) 0.042(3) -0.005(2) -0.012(2) -0.019(2)
C14 0.044(3) 0.059(4) 0.046(3) -0.001(3) -0.013(2) -0.025(3)
C15 0.062(4) 0.085(5) 0.050(3) 0.001(3) -0.016(3) -0.047(4)
C16 0.038(3) 0.031(3) 0.042(3) -0.003(2) -0.009(2) -0.013(2)
C17 0.048(3) 0.034(3) 0.037(3) 0.000(2) -0.011(2) -0.019(2)
C18 0.051(3) 0.035(3) 0.038(3) 0.001(2) -0.017(2) -0.020(2)
C19 0.041(3) 0.034(3) 0.047(3) -0.001(2) -0.012(2) -0.020(2)
C20 0.043(3) 0.031(3) 0.038(3) -0.002(2) -0.009(2) -0.015(2)
C21 0.049(3) 0.032(3) 0.041(3) -0.002(2) -0.015(2) -0.018(2)
C22 0.046(3) 0.034(3) 0.045(3) -0.004(2) -0.011(2) -0.018(2)
C23 0.051(3) 0.068(4) 0.061(4) -0.008(3) -0.008(3) -0.034(3)
C24 0.063(4) 0.101(5) 0.067(4) -0.001(4) -0.006(3) -0.054(4)
C25 0.049(3) 0.043(3) 0.038(3) 0.000(2) -0.014(2) -0.021(3)
C26 0.126(6) 0.085(5) 0.055(4) 0.014(3) -0.051(4) -0.068(5)
C27 0.127(6) 0.095(5) 0.057(4) 0.015(4) -0.049(4) -0.072(5)
C28 0.050(3) 0.044(3) 0.039(3) 0.002(2) -0.009(2) -0.027(3)
C29 0.104(5) 0.085(5) 0.049(4) -0.014(3) 0.014(3) -0.065(5)
C30 0.133(7) 0.106(6) 0.060(4) -0.033(4) 0.031(4) -0.088(6)
C31 0.035(3) 0.053(3) 0.043(3) -0.002(3) -0.007(2) -0.025(2)
C32 0.038(3) 0.066(4) 0.043(3) 0.000(3) -0.008(2) -0.034(3)
C33 0.039(3) 0.057(3) 0.049(3) -0.005(3) -0.005(2) -0.028(3)
C34 0.040(3) 0.065(4) 0.050(3) 0.006(3) -0.013(2) -0.029(3)
C35 0.039(3) 0.069(4) 0.041(3) 0.006(3) -0.009(2) -0.032(3)
C36 0.042(3) 0.058(3) 0.042(3) -0.004(3) -0.004(2) -0.027(3)
C37 0.038(3) 0.055(3) 0.044(3) -0.008(3) -0.006(2) -0.026(3)
C38 0.059(4) 0.055(4) 0.058(4) 0.003(3) -0.020(3) -0.022(3)
C39 0.056(4) 0.066(4) 0.067(4) -0.008(3) -0.017(3) -0.025(3)
C40 0.042(3) 0.057(4) 0.054(3) -0.001(3) -0.007(3) -0.025(3)
C41 0.055(4) 0.083(5) 0.111(6) -0.039(5) -0.006(4) -0.023(4)
C42 0.050(4) 0.093(6) 0.146(8) -0.059(6) -0.007(4) -0.017(4)
C43 0.050(3) 0.077(4) 0.041(3) 0.004(3) -0.010(3) -0.035(3)
C44 0.053(4) 0.127(6) 0.039(3) -0.009(4) -0.010(3) -0.025(4)
C45 0.045 0.145 0.033 -0.021 -0.009 -0.022
C46 0.040(3) 0.053(3) 0.046(3) -0.008(3) -0.013(2) -0.025(3)
C47 0.043(3) 0.063(4) 0.040(3) -0.008(3) -0.009(2) -0.032(3)
C48 0.040(3) 0.048(3) 0.040(3) 0.001(2) -0.013(2) -0.025(2)
C49 0.039(3) 0.051(3) 0.037(3) -0.006(2) -0.010(2) -0.024(2)
C50 0.042(3) 0.047(3) 0.034(3) 0.002(2) -0.011(2) -0.026(3)
C51 0.041(3) 0.048(3) 0.048(3) 0.000(2) -0.019(2) -0.023(3)
C52 0.051(3) 0.062(4) 0.049(3) -0.014(3) -0.009(3) -0.023(3)
C53 0.062(4) 0.083(5) 0.093(5) -0.036(4) -0.012(4) -0.012(4)
C54 0.063 0.076 0.092 -0.028 -0.007 -0.014
C55 0.040(3) 0.054(4) 0.040(3) 0.004(3) -0.009(2) -0.028(3)
C56 0.068(4) 0.101(5) 0.047(4) 0.023(4) -0.029(3) -0.048(4)
C57 0.069(4) 0.076(5) 0.083(5) 0.034(4) -0.040(4) -0.038(4)
C58 0.044(3) 0.045(3) 0.038(3) 0.001(2) -0.016(2) -0.018(2)
C59 0.059(3) 0.060(4) 0.036(3) 0.002(3) -0.013(2) -0.027(3)
C60 0.071(4) 0.145(7) 0.044(4) 0.003(4) -0.015(3) -0.055(5)

loop_
_atom_type_symbol
_atom_type_description
_atom_type_scat_dispersion_real
_atom_type_scat_dispersion_imag
_atom_type_scat_source
C C 0.0033 0.0016 'International Tables Vol C Tables 4.2.6.8 and 6.1.1.4'
H H 0.0000 0.0000 'International Tables Vol C Tables 4.2.6.8 and 6.1.1.4'
N N 0.0061 0.0033 'International Tables Vol C Tables 4.2.6.8 and 6.1.1.4'
O O 0.0106 0.0060 'International Tables Vol C Tables 4.2.6.8 and 6.1.1.4'
Cl Cl 0.1484 0.1585 'International Tables Vol C Tables 4.2.6.8 and 6.1.1.4'
Cu Cu 0.3201 1.2651 'International Tables Vol C Tables 4.2.6.8 and 6.1.1.4'

loop_
_geom_angle_atom_site_label_1
_geom_angle_atom_site_label_2
_geom_angle_atom_site_label_3
_geom_angle
_geom_angle_site_symmetry_1
_geom_angle_site_symmetry_3
N2 Cu1 N3 140.91(17) 2_777 .
N2 Cu1 N6 113.51(17) 2_777 .
N3 Cu1 N6 105.50(17) . .
N5 Cu2 N4 137.00(18) 2_767 .
N5 Cu2 N1 116.42(18) 2_767 .
N4 Cu2 N1 106.57(18) . .
N9 Cu3 N7 132.60(19) 2_656 .
N9 Cu3 N12 116.93(18) 2_656 .
N7 Cu3 N12 109.88(17) . .
N10 Cu4 N11 133.74(19) 2_556 .
N10 Cu4 N8 117.0(2) 2_556 .
N11 Cu4 N8 109.2(2) . .
O15' Cl1 O14 74.4(17) . .
O15' Cl1 O15 72(3) . .
O14 Cl1 O15 115.2(5) . .
O15' Cl1 O13 76(3) . .
O14 Cl1 O13 113.9(5) . .
O15 Cl1 O13 109.7(4) . .
O15' Cl1 O16 178(3) . .
O14 Cl1 O16 104.6(5) . .
O15 Cl1 O16 106.5(6) . .
O13 Cl1 O16 106.2(5) . .
O17' Cl2 O18' 130.2(18) . .
O17' Cl2 O20 112.7(17) . .
O18' Cl2 O20 85.8(11) . .
O17' Cl2 O17 26(2) . .
O18' Cl2 O17 147.5(15) . .
O20 Cl2 O17 92.0(13) . .
O17' Cl2 O19 111.2(12) . .
O18' Cl2 O19 101.0(8) . .
O20 Cl2 O19 113.7(7) . .
O17 Cl2 O19 109.5(14) . .
O17' Cl2 O18 75.5(18) . .
O18' Cl2 O18 57.8(12) . .
O20 Cl2 O18 127.1(13) . .
O17 Cl2 O18 99.9(16) . .
O19 Cl2 O18 110.3(6) . .
C7 O1 C9 105.9(4) . .
C10 O2 C12 106.8(4) . .
C13 O3 C15 106.1(4) . .
C22 O4 C24 105.8(4) . .
C25 O5 C27 106.8(4) . .
C28 O6 C30 105.6(4) . .
C37 O7 C39 106.8(4) . .
C40 O8 C42 106.6(5) . .
C43 O9 C45 105.6(4) . .
C52 O10 C54 106.4(5) . .
C55 O11 C56 106.7(5) . .
C58 O12 C60 105.7(4) . .
Cl1 O13 O15' 44.2(11) . .
Cl1 O14 O15' 45.8(10) . .
Cl1 O15' O14 59.8(18) . .
Cl1 O15' O13 60(3) . .
O14 O15' O13 97(4) . .
O21 Cl3 O22 110.0(9) . .
O21 Cl3 O24 107.8(11) . .
O22 Cl3 O24 111.0(10) . .
O21 Cl3 O23 108.9(10) . .
O22 Cl3 O23 106.7(8) . .
O24 Cl3 O23 112.5(11) . .
O25 Cl4 O28 112.3(10) . .
O25 Cl4 O26 108.7(11) . .
O28 Cl4 O26 110.0(11) . .
O25 Cl4 O27 109.0(9) . .
O28 Cl4 O27 110.0(10) . .
O26 Cl4 O27 106.8(11) . .
C7 N1 C8 106.5(5) . .
C7 N1 Cu2 130.0(4) . .
C8 N1 Cu2 119.1(4) . .
C10 N2 C11 107.2(4) . .
C10 N2 Cu1 133.2(4) . 2_777
C11 N2 Cu1 119.1(3) . 2_777
C13 N3 C14 107.2(4) . .
C13 N3 Cu1 134.3(3) . .
C14 N3 Cu1 118.4(3) . .
C22 N4 C23 106.6(4) . .
C22 N4 Cu2 137.2(4) . .
C23 N4 Cu2 116.0(3) . .
C25 N5 C26 107.0(4) . .
C25 N5 Cu2 130.8(4) . 2_767
C26 N5 Cu2 121.9(4) . 2_767
C28 N6 C29 106.8(4) . .
C28 N6 Cu1 128.4(4) . .
C29 N6 Cu1 122.5(4) . .
C37 N7 C38 107.7(5) . .
C37 N7 Cu3 135.3(4) . .
C38 N7 Cu3 116.8(3) . .
C40 N8 C41 107.3(5) . .
C40 N8 Cu4 130.0(4) . .
C41 N8 Cu4 121.1(4) . .
C43 N9 C44 106.6(5) . .
C43 N9 Cu3 128.9(4) . 2_656
C44 N9 Cu3 123.6(4) . 2_656
C52 N10 C53 107.2(5) . .
C52 N10 Cu4 126.6(4) . 2_556
C53 N10 Cu4 125.6(4) . 2_556
C55 N11 C57 106.0(5) . .
C55 N11 Cu4 137.5(4) . .
C57 N11 Cu4 115.9(4) . .
C58 N12 C59 106.2(4) . .
C58 N12 Cu3 128.9(4) . .
C59 N12 Cu3 124.4(3) . .
C2 C1 C6 120.2(5) . .
C2 C1 C7 121.1(4) . .
C6 C1 C7 118.6(4) . .
C1 C2 C3 119.4(5) . .
C1 C2 H2A 120.3 . .
C3 C2 H2A 120.3 . .
C4 C3 C2 119.8(5) . .
C4 C3 C10 117.8(5) . .
C2 C3 C10 122.2(4) . .
C3 C4 C5 121.0(5) . .
C3 C4 H4A 119.5 . .
C5 C4 H4A 119.5 . .
C4 C5 C6 118.7(4) . .
C4 C5 C13 119.0(4) . .
C6 C5 C13 121.8(4) . .
C5 C6 C1 120.7(5) . .
C5 C6 H6A 119.6 . .
C1 C6 H6A 119.6 . .
N1 C7 O1 118.1(5) . .
N1 C7 C1 127.1(5) . .
O1 C7 C1 114.8(4) . .
N1 C8 C9 105.3(5) . .
N1 C8 H8A 110.7 . .
C9 C8 H8A 110.7 . .
N1 C8 H8B 110.7 . .
C9 C8 H8B 110.7 . .
H8A C8 H8B 108.8 . .
O1 C9 C8 104.2(5) . .
O1 C9 H9A 110.9 . .
C8 C9 H9A 110.9 . .
O1 C9 H9B 110.9 . .
C8 C9 H9B 110.9 . .
H9A C9 H9B 108.9 . .
N2 C10 O2 117.8(5) . .
N2 C10 C3 127.8(5) . .
O2 C10 C3 114.3(4) . .
N2 C11 C12 103.5(4) . .
N2 C11 H11A 111.1 . .
C12 C11 H11A 111.1 . .
N2 C11 H11B 111.1 . .
C12 C11 H11B 111.1 . .
H11A C11 H11B 109.0 . .
O2 C12 C11 104.2(4) . .
O2 C12 H12A 110.9 . .
C11 C12 H12A 110.9 . .
O2 C12 H12B 110.9 . .
C11 C12 H12B 110.9 . .
H12A C12 H12B 108.9 . .
N3 C13 O3 117.7(4) . .
N3 C13 C5 126.6(4) . .
O3 C13 C5 115.6(4) . .
N3 C14 C15 103.9(4) . .
N3 C14 H14A 111.0 . .
C15 C14 H14A 111.0 . .
N3 C14 H14B 111.0 . .
C15 C14 H14B 111.0 . .
H14A C14 H14B 109.0 . .
O3 C15 C14 104.3(4) . .
O3 C15 H15A 110.9 . .
C14 C15 H15A 110.9 . .
O3 C15 H15B 110.9 . .
C14 C15 H15B 110.9 . .
H15A C15 H15B 108.9 . .
C21 C16 C17 120.1(4) . .
C21 C16 C22 121.4(4) . .
C17 C16 C22 118.4(4) . .
C18 C17 C16 119.3(5) . .
C18 C17 H17A 120.3 . .
C16 C17 H17A 120.3 . .
C17 C18 C19 121.2(5) . .
C17 C18 C25 118.9(5) . .
C19 C18 C25 119.8(4) . .
C18 C19 C20 119.3(4) . .
C18 C19 H19A 120.4 . .
C20 C19 H19A 120.4 . .
C21 C20 C19 119.6(5) . .
C21 C20 C28 121.2(4) . .
C19 C20 C28 119.2(4) . .
C16 C21 C20 120.4(5) . .
C16 C21 H21A 119.8 . .
C20 C21 H21A 119.8 . .
N4 C22 O4 118.2(5) . .
N4 C22 C16 127.0(5) . .
O4 C22 C16 114.8(4) . .
N4 C23 C24 104.1(4) . .
N4 C23 H23A 110.9 . .
C24 C23 H23A 110.9 . .
N4 C23 H23B 110.9 . .
C24 C23 H23B 110.9 . .
H23A C23 H23B 109.0 . .
O4 C24 C23 104.5(5) . .
O4 C24 H24A 110.9 . .
C23 C24 H24A 110.9 . .
O4 C24 H24B 110.9 . .
C23 C24 H24B 110.9 . .
H24A C24 H24B 108.9 . .
N5 C25 O5 118.2(5) . .
N5 C25 C18 126.2(4) . .
O5 C25 C18 115.6(4) . .
N5 C26 C27 104.2(5) . .
N5 C26 H26A 110.9 . .
C27 C26 H26A 110.9 . .
N5 C26 H26B 110.9 . .
C27 C26 H26B 110.9 . .
H26A C26 H26B 108.9 . .
O5 C27 C26 103.4(4) . .
O5 C27 H27A 111.1 . .
C26 C27 H27A 111.1 . .
O5 C27 H27B 111.1 . .
C26 C27 H27B 111.1 . .
H27A C27 H27B 109.0 . .
N6 C28 O6 118.5(5) . .
N6 C28 C20 126.4(5) . .
O6 C28 C20 115.1(5) . .
N6 C29 C30 104.2(5) . .
N6 C29 H29A 110.9 . .
C30 C29 H29A 110.9 . .
N6 C29 H29B 110.9 . .
C30 C29 H29B 110.9 . .
H29A C29 H29B 108.9 . .
O6 C30 C29 104.7(5) . .
O6 C30 H30A 110.8 . .
C29 C30 H30A 110.8 . .
O6 C30 H30B 110.8 . .
C29 C30 H30B 110.8 . .
H30A C30 H30B 108.9 . .
C32 C31 C36 119.8(5) . .
C32 C31 C37 121.9(5) . .
C36 C31 C37 118.3(5) . .
C31 C32 C33 120.2(5) . .
C31 C32 H32A 119.9 . .
C33 C32 H32A 119.9 . .
C34 C33 C32 119.2(5) . .
C34 C33 C40 119.2(5) . .
C32 C33 C40 121.6(5) . .
C35 C34 C33 120.4(5) . .
C35 C34 H34A 119.8 . .
C33 C34 H34A 119.8 . .
C36 C35 C34 120.4(5) . .
C36 C35 C43 120.4(6) . .
C34 C35 C43 119.2(5) . .
C35 C36 C31 119.9(5) . .
C35 C36 H36A 120.0 . .
C31 C36 H36A 120.0 . .
N7 C37 O7 117.0(5) . .
N7 C37 C31 127.3(5) . .
O7 C37 C31 115.7(5) . .
N7 C38 C39 103.8(5) . .
N7 C38 H38A 111.0 . .
C39 C38 H38A 111.0 . .
N7 C38 H38B 111.0 . .
C39 C38 H38B 111.0 . .
H38A C38 H38B 109.0 . .
O7 C39 C38 104.4(5) . .
O7 C39 H39A 110.9 . .
C38 C39 H39A 110.9 . .
O7 C39 H39B 110.9 . .
C38 C39 H39B 110.9 . .
H39A C39 H39B 108.9 . .
N8 C40 O8 117.1(6) . .
N8 C40 C33 127.9(5) . .
O8 C40 C33 115.0(5) . .
N8 C41 C42 103.7(6) . .
N8 C41 H41A 111.0 . .
C42 C41 H41A 111.0 . .
N8 C41 H41B 111.0 . .
C42 C41 H41B 111.0 . .
H41A C41 H41B 109.0 . .
O8 C42 C41 105.2(5) . .
O8 C42 H42A 110.7 . .
C41 C42 H42A 110.7 . .
O8 C42 H42B 110.7 . .
C41 C42 H42B 110.7 . .
H42A C42 H42B 108.8 . .
N9 C43 O9 118.2(5) . .
N9 C43 C35 126.0(5) . .
O9 C43 C35 115.8(5) . .
C45 C44 N9 104.2(5) . .
C45 C44 H44A 110.9 . .
N9 C44 H44A 110.9 . .
C45 C44 H44B 110.9 . .
N9 C44 H44B 110.9 . .
H44A C44 H44B 108.9 . .
O9 C45 C44 105.4(5) . .
O9 C45 H45A 110.7 . .
C44 C45 H45A 110.7 . .
O9 C45 H45B 110.7 . .
C44 C45 H45B 110.7 . .
H45A C45 H45B 108.8 . .
C47 C46 C51 120.2(5) . .
C47 C46 C52 119.9(5) . .
C51 C46 C52 119.9(5) . .
C46 C47 C48 120.6(5) . .
C46 C47 H47A 119.7 . .
C48 C47 H47A 119.7 . .
C49 C48 C47 119.3(5) . .
C49 C48 C55 122.1(5) . .
C47 C48 C55 118.6(5) . .
C50 C49 C48 119.4(5) . .
C50 C49 H49A 120.3 . .
C48 C49 H49A 120.3 . .
C51 C50 C49 121.0(5) . .
C51 C50 C58 119.2(4) . .
C49 C50 C58 119.8(5) . .
C50 C51 C46 119.4(5) . .
C50 C51 H51A 120.3 . .
C46 C51 H51A 120.3 . .
N10 C52 O10 118.3(5) . .
N10 C52 C46 126.1(5) . .
O10 C52 C46 115.6(5) . .
N10 C53 C54 104.6(5) . .
N10 C53 H53A 110.8 . .
C54 C53 H53A 110.8 . .
N10 C53 H53B 110.8 . .
C54 C53 H53B 110.8 . .
H53A C53 H53B 108.9 . .
O10 C54 C53 103.0(5) . .
O10 C54 H54A 111.2 . .
C53 C54 H54A 111.2 . .
O10 C54 H54B 111.2 . .
C53 C54 H54B 111.2 . .
H54A C54 H54B 109.1 . .
N11 C55 O11 118.0(5) . .
N11 C55 C48 128.2(5) . .
O11 C55 C48 113.8(5) . .
O11 C56 C57 104.0(5) . .
O11 C56 H56A 111.0 . .
C57 C56 H56A 111.0 . .
O11 C56 H56B 111.0 . .
C57 C56 H56B 111.0 . .
H56A C56 H56B 109.0 . .
C56 C57 N11 105.2(5) . .
C56 C57 H57A 110.7 . .
N11 C57 H57A 110.7 . .
C56 C57 H57B 110.7 . .
N11 C57 H57B 110.7 . .
H57A C57 H57B 108.8 . .
N12 C58 O12 118.9(5) . .
N12 C58 C50 126.7(4) . .
O12 C58 C50 114.5(4) . .
N12 C59 C60 104.1(4) . .
N12 C59 H59A 110.9 . .
C60 C59 H59A 110.9 . .
N12 C59 H59B 110.9 . .
C60 C59 H59B 110.9 . .
H59A C59 H59B 109.0 . .
O12 C60 C59 103.9(5) . .
O12 C60 H60A 111.0 . .
C59 C60 H60A 111.0 . .
O12 C60 H60B 111.0 . .
C59 C60 H60B 111.0 . .
H60A C60 H60B 109.0 . .

loop_
_geom_bond_atom_site_label_1
_geom_bond_atom_site_label_2
_geom_bond_distance
_geom_bond_site_symmetry_2
Cu1 N2 1.933(4) 2_777
Cu1 N3 1.942(4) .
Cu1 N6 2.040(4) .
Cu2 N5 1.935(4) 2_767
Cu2 N4 1.953(4) .
Cu2 N1 2.070(4) .
Cu3 N9 1.946(4) 2_656
Cu3 N7 1.965(4) .
Cu3 N12 2.018(4) .
Cu4 N10 1.956(5) 2_556
Cu4 N11 1.973(5) .
Cu4 N8 2.021(5) .
Cl1 O15' 1.14(3) .
Cl1 O14 1.375(6) .
Cl1 O15 1.405(6) .
Cl1 O13 1.412(6) .
Cl1 O16 1.433(7) .
Cl2 O17' 1.34(2) .
Cl2 O18' 1.344(15) .
Cl2 O20 1.349(10) .
Cl2 O17 1.35(2) .
Cl2 O19 1.408(6) .
Cl2 O18 1.448(9) .
O1 C7 1.342(6) .
O1 C9 1.458(7) .
O2 C10 1.334(6) .
O2 C12 1.457(7) .
O3 C13 1.337(6) .
O3 C15 1.458(6) .
O4 C22 1.342(6) .
O4 C24 1.454(7) .
O5 C25 1.325(6) .
O5 C27 1.465(7) .
O6 C28 1.333(6) .
O6 C30 1.459(7) .
O7 C37 1.345(6) .
O7 C39 1.447(7) .
O8 C40 1.342(7) .
O8 C42 1.423(8) .
O9 C43 1.340(7) .
O9 C45 1.450(7) .
O10 C52 1.334(7) .
O10 C54 1.461(8) .
O11 C55 1.354(6) .
O11 C56 1.441(7) .
O12 C58 1.330(6) .
O12 C60 1.452(7) .
O13 O15' 1.58(6) .
O14 O15' 1.53(4) .
Cl3 O21 1.410(8) .
Cl3 O22 1.420(8) .
Cl3 O24 1.430(9) .
Cl3 O23 1.432(8) .
Cl4 O25 1.413(8) .
Cl4 O28 1.421(7) .
Cl4 O26 1.445(9) .
Cl4 O27 1.465(8) .
N1 C7 1.262(7) .
N1 C8 1.472(7) .
N2 C10 1.265(6) .
N2 C11 1.495(7) .
N2 Cu1 1.933(4) 2_777
N3 C13 1.273(6) .
N3 C14 1.478(6) .
N4 C22 1.274(6) .
N4 C23 1.478(7) .
N5 C25 1.270(7) .
N5 C26 1.482(7) .
N5 Cu2 1.935(4) 2_767
N6 C28 1.266(7) .
N6 C29 1.478(7) .
N7 C37 1.277(6) .
N7 C38 1.473(7) .
N8 C40 1.266(7) .
N8 C41 1.469(8) .
N9 C43 1.262(7) .
N9 C44 1.487(7) .
N9 Cu3 1.946(4) 2_656
N10 C52 1.266(7) .
N10 C53 1.460(8) .
N10 Cu4 1.956(5) 2_556
N11 C55 1.249(7) .
N11 C57 1.495(7) .
N12 C58 1.259(6) .
N12 C59 1.479(6) .
C1 C2 1.383(7) .
C1 C6 1.389(7) .
C1 C7 1.487(7) .
C2 C3 1.392(7) .
C2 H2A 0.9300 .
C3 C4 1.385(7) .
C3 C10 1.468(7) .
C4 C5 1.386(7) .
C4 H4A 0.9300 .
C5 C6 1.386(7) .
C5 C13 1.470(7) .
C6 H6A 0.9300 .
C8 C9 1.489(9) .
C8 H8A 0.9700 .
C8 H8B 0.9700 .
C9 H9A 0.9700 .
C9 H9B 0.9700 .
C11 C12 1.511(8) .
C11 H11A 0.9700 .
C11 H11B 0.9700 .
C12 H12A 0.9700 .
C12 H12B 0.9700 .
C14 C15 1.509(7) .
C14 H14A 0.9700 .
C14 H14B 0.9700 .
C15 H15A 0.9700 .
C15 H15B 0.9700 .
C16 C21 1.383(7) .
C16 C17 1.391(7) .
C16 C22 1.481(7) .
C17 C18 1.380(7) .
C17 H17A 0.9300 .
C18 C19 1.381(7) .
C18 C25 1.478(7) .
C19 C20 1.401(7) .
C19 H19A 0.9300 .
C20 C21 1.387(7) .
C20 C28 1.477(7) .
C21 H21A 0.9300 .
C23 C24 1.512(8) .
C23 H23A 0.9700 .
C23 H23B 0.9700 .
C24 H24A 0.9700 .
C24 H24B 0.9700 .
C26 C27 1.519(9) .
C26 H26A 0.9700 .
C26 H26B 0.9700 .
C27 H27A 0.9700 .
C27 H27B 0.9700 .
C29 C30 1.496(9) .
C29 H29A 0.9700 .
C29 H29B 0.9700 .
C30 H30A 0.9700 .
C30 H30B 0.9700 .
C31 C32 1.385(8) .
C31 C36 1.394(7) .
C31 C37 1.465(7) .
C32 C33 1.398(8) .
C32 H32A 0.9300 .
C33 C34 1.389(7) .
C33 C40 1.453(8) .
C34 C35 1.381(8) .
C34 H34A 0.9300 .
C35 C36 1.380(8) .
C35 C43 1.473(8) .
C36 H36A 0.9300 .
C38 C39 1.522(8) .
C38 H38A 0.9700 .
C38 H38B 0.9700 .
C39 H39A 0.9700 .
C39 H39B 0.9700 .
C41 C42 1.503(9) .
C41 H41A 0.9700 .
C41 H41B 0.9700 .
C42 H42A 0.9700 .
C42 H42B 0.9700 .
C44 C45 1.483(8) .
C44 H44A 0.9700 .
C44 H44B 0.9700 .
C45 H45A 0.9700 .
C45 H45B 0.9700 .
C46 C47 1.371(7) .
C46 C51 1.391(7) .
C46 C52 1.470(8) .
C47 C48 1.393(7) .
C47 H47A 0.9300 .
C48 C49 1.392(7) .
C48 C55 1.467(7) .
C49 C50 1.386(7) .
C49 H49A 0.9300 .
C50 C51 1.374(7) .
C50 C58 1.491(7) .
C51 H51A 0.9300 .
C53 C54 1.527(10) .
C53 H53A 0.9700 .
C53 H53B 0.9700 .
C54 H54A 0.9700 .
C54 H54B 0.9700 .
C56 C57 1.490(10) .
C56 H56A 0.9700 .
C56 H56B 0.9700 .
C57 H57A 0.9700 .
C57 H57B 0.9700 .
C59 C60 1.503(8) .
C59 H59A 0.9700 .
C59 H59B 0.9700 .
C60 H60A 0.9700 .
C60 H60B 0.9700 .
